data_7150463
loop_
_publ_author_name
'Camiolo, Salvatore'
'Gale, Philip A.'
'Hursthouse, Michael B.'
'Light, Mark E.'

_publ_section_title
;
 Nitrophenyl derivatives of pyrrole 2,5-diamides: structural behaviour,
 anion binding and colour change signalled deprotonationElectronic
 supplementary information (ESI) available: 1H NMR, 13C NMR and mass
 spectra for compounds 2 and 3, NMR anion titration profiles in
 DMSO-d6--0.5% water. See http://www.rsc.org/suppdata/ob/b2/b210848h/
;
_journal_issue 4
_journal_name_full 'Organic &amp;  Biomolecular Chemistry'
_journal_page_first 741
_journal_paper_doi 10.1039/b210848h
_journal_volume 1
_journal_year 2003
_chemical_formula_sum 'C36 H36 N5 O9 S3'
_chemical_formula_weight 778.88
_chemical_name_systematic
; 
? 
;
_space_group_IT_number 2
_symmetry_cell_setting triclinic
_symmetry_space_group_name_Hall '-P 1'
_symmetry_space_group_name_H-M 'P -1'
_atom_sites_solution_hydrogens geom
_atom_sites_solution_primary direct
_atom_sites_solution_secondary difmap
_audit_creation_method SHELXL-97
_cell_angle_alpha 84.4620(10)
_cell_angle_beta 81.3330(10)
_cell_angle_gamma 64.3060(10)
_cell_formula_units_Z 2
_cell_length_a 11.0659(2)
_cell_length_b 12.0400(2)
_cell_length_c 15.9608(4)
_cell_measurement_reflns_used 19454
_cell_measurement_temperature 120(2)
_cell_measurement_theta_max 25.03
_cell_measurement_theta_min 3.08
_cell_volume 1893.21(7)
_computing_cell_refinement
;
DENZO (Otwinowski and MInor, 1997), COLLECT (Hooft, 1998)
;
_computing_data_collection
;
DENZO (Otwinowski and Minor, 1997), COLLECT (Hooft, 1998)
;
_computing_data_reduction
;
DENZO (Otwinowski and MInor, 1997), COLLECT (Hooft, 1998),
MAXUS (Mackay et al., 1998)
;
_computing_molecular_graphics 'CAMERON (Watkin, et al., 1993)'
_computing_publication_material 'WINGX (Farrugia, 1998)'
_computing_structure_refinement 'SHELXL-97 (Sheldrick, 1997)'
_computing_structure_solution 'SHELXS-97 (Sheldrick, 1990)'
_diffrn_ambient_temperature 120(2)
_diffrn_detector_area_resol_mean '9.091 pixels mm^1^'
_diffrn_measured_fraction_theta_full 0.954
_diffrn_measured_fraction_theta_max 0.954
_diffrn_measurement_device_type 'Bruker Nonius Kappa CCD Area detector'
_diffrn_measurement_method '\f and \w scans to fill the asymmetric unit'
_diffrn_radiation_monochromator graphite
_diffrn_radiation_source 'Bruker Nonius FR591 Rotating anode'
_diffrn_radiation_type MoK\a
_diffrn_radiation_wavelength 0.71073
_diffrn_reflns_av_R_equivalents 0.0621
_diffrn_reflns_av_sigmaI/netI 0.0593
_diffrn_reflns_limit_h_max 13
_diffrn_reflns_limit_h_min -13
_diffrn_reflns_limit_k_max 14
_diffrn_reflns_limit_k_min -11
_diffrn_reflns_limit_l_max 18
_diffrn_reflns_limit_l_min -18
_diffrn_reflns_number 19454
_diffrn_reflns_theta_full 25.03
_diffrn_reflns_theta_max 25.03
_diffrn_reflns_theta_min 3.08
_exptl_absorpt_coefficient_mu 0.256
_exptl_absorpt_correction_T_max 0.9873
_exptl_absorpt_correction_T_min 0.9272
_exptl_absorpt_correction_type none
_exptl_crystal_colour Yellow
_exptl_crystal_density_diffrn 1.366
_exptl_crystal_density_method 'not measured'
_exptl_crystal_description Plate
_exptl_crystal_F_000 814
_exptl_crystal_size_max 0.30
_exptl_crystal_size_mid 0.15
_exptl_crystal_size_min 0.05
_refine_diff_density_max 0.463
_refine_diff_density_min -0.365
_refine_diff_density_rms 0.056
_refine_ls_extinction_coef 0.0058(12)
_refine_ls_extinction_expression Fc^*^=kFc[1+0.001xFc^2^\l^3^/sin(2\q)]^-1/4^
_refine_ls_extinction_method SHELXL
_refine_ls_goodness_of_fit_ref 1.022
_refine_ls_hydrogen_treatment mixed
_refine_ls_matrix_type full
_refine_ls_number_parameters 488
_refine_ls_number_reflns 6390
_refine_ls_number_restraints 0
_refine_ls_restrained_S_all 1.022
_refine_ls_R_factor_all 0.0675
_refine_ls_R_factor_gt 0.0452
_refine_ls_shift/su_max 0.001
_refine_ls_shift/su_mean 0.000
_refine_ls_structure_factor_coef Fsqd
_refine_ls_weighting_details 'calc w=1/[\s^2^(Fo^2^)+(0.0640P)^2^+0.5333P] where P=(Fo^2^+2Fc^2^)/3'
_refine_ls_weighting_scheme calc
_refine_ls_wR_factor_gt 0.1118
_refine_ls_wR_factor_ref 0.1222
_reflns_number_gt 4851
_reflns_number_total 6390
_reflns_threshold_expression >2sigma(I)
_cod_data_source_file b210848h.txt
_cod_data_source_block compound2_3dmso
_cod_depositor_comments
;
The following automatic conversions were performed:
'_symmetry_cell_setting' value 'Triclinic' changed to 'triclinic'
according to '/home/saulius/struct/CIF-dictionaries/cif_core.dic'
dictionary named 'cif_core.dic' version 2.4.1 from 2010-06-29.

Automatic conversion script
Id: cif_fix_enum 1527 2010-12-29 10:47:43Z saulius 
;
_cod_original_sg_symbol_H-M P-1
_cod_database_code 7150463

loop_
_symmetry_equiv_pos_as_xyz
'x, y, z'
'-x, -y, -z'

loop_
_atom_site_label
_atom_site_type_symbol
_atom_site_fract_x
_atom_site_fract_y
_atom_site_fract_z
_atom_site_U_iso_or_equiv
_atom_site_adp_type
_atom_site_occupancy
_atom_site_symmetry_multiplicity
_atom_site_calc_flag
_atom_site_refinement_flags
_atom_site_disorder_assembly
_atom_site_disorder_group
C1 C 0.5433(2) 0.6784(2) 1.01735(14) 0.0229(5) Uani 1 1 d . . .
C2 C 0.4948(2) 0.6469(2) 0.95259(14) 0.0233(5) Uani 1 1 d . . .
H2 H 0.4197 0.6268 0.9639 0.028 Uiso 1 1 calc R . .
C3 C 0.5586(2) 0.6455(2) 0.87118(15) 0.0243(5) Uani 1 1 d . . .
H3 H 0.5261 0.6254 0.8257 0.029 Uiso 1 1 calc R . .
C4 C 0.6699(2) 0.6732(2) 0.85478(14) 0.0199(5) Uani 1 1 d . . .
C5 C 0.7195(2) 0.7013(2) 0.92135(14) 0.0223(5) Uani 1 1 d . . .
H5 H 0.7969 0.7180 0.9109 0.027 Uiso 1 1 calc R . .
C6 C 0.6541(2) 0.7046(2) 1.00311(15) 0.0239(6) Uani 1 1 d . . .
H6 H 0.6856 0.7249 1.0490 0.029 Uiso 1 1 calc R . .
C7 C 0.8225(2) 0.7084(2) 0.73267(14) 0.0199(5) Uani 1 1 d . . .
C8 C 0.8442(2) 0.7061(2) 0.63910(14) 0.0176(5) Uani 1 1 d . . .
C9 C 0.7926(2) 0.6677(2) 0.57853(14) 0.0182(5) Uani 1 1 d . . .
C10 C 0.8425(2) 0.7024(2) 0.49793(14) 0.0177(5) Uani 1 1 d . . .
C11 C 0.9240(2) 0.7586(2) 0.51200(13) 0.0176(5) Uani 1 1 d . . .
C12 C 1.0027(2) 0.8078(2) 0.44846(14) 0.0184(5) Uani 1 1 d . . .
C13 C 1.1785(2) 0.8877(2) 0.43512(14) 0.0192(5) Uani 1 1 d . . .
C14 C 1.1913(2) 0.9091(2) 0.34728(14) 0.0225(5) Uani 1 1 d . . .
H14 H 1.1383 0.8916 0.3135 0.027 Uiso 1 1 calc R . .
C15 C 1.2818(2) 0.9558(2) 0.30988(15) 0.0245(6) Uani 1 1 d . . .
H15 H 1.2925 0.9694 0.2501 0.029 Uiso 1 1 calc R . .
C16 C 1.3563(2) 0.9826(2) 0.35998(15) 0.0225(5) Uani 1 1 d . . .
C17 C 1.3451(2) 0.9628(2) 0.44721(15) 0.0242(5) Uani 1 1 d . . .
H17 H 1.3973 0.9818 0.4806 0.029 Uiso 1 1 calc R . .
C18 C 1.2563(2) 0.9149(2) 0.48432(15) 0.0224(5) Uani 1 1 d . . .
H18 H 1.2478 0.9002 0.5440 0.027 Uiso 1 1 calc R . .
C19 C 0.7033(2) 0.6023(2) 0.59429(13) 0.0192(5) Uani 1 1 d . . .
C20 C 0.7492(3) 0.4849(2) 0.63371(14) 0.0244(6) Uani 1 1 d . . .
H20 H 0.8387 0.4453 0.6484 0.029 Uiso 1 1 calc R . .
C21 C 0.6643(3) 0.4262(2) 0.65132(16) 0.0308(6) Uani 1 1 d . . .
H21 H 0.6952 0.3472 0.6792 0.037 Uiso 1 1 calc R . .
C22 C 0.5345(3) 0.4823(3) 0.62857(17) 0.0356(7) Uani 1 1 d . . .
H22 H 0.4764 0.4419 0.6410 0.043 Uiso 1 1 calc R . .
C23 C 0.4897(3) 0.5971(3) 0.58783(17) 0.0353(7) Uani 1 1 d . . .
H23 H 0.4010 0.6352 0.5716 0.042 Uiso 1 1 calc R . .
C24 C 0.5736(2) 0.6569(2) 0.57056(15) 0.0261(6) Uani 1 1 d . . .
H24 H 0.5422 0.7357 0.5423 0.031 Uiso 1 1 calc R . .
C25 C 0.8148(2) 0.6727(2) 0.41657(14) 0.0177(5) Uani 1 1 d . . .
C26 C 0.8537(2) 0.5500(2) 0.39905(15) 0.0224(5) Uani 1 1 d . . .
H26 H 0.9007 0.4866 0.4381 0.027 Uiso 1 1 calc R . .
C27 C 0.8248(2) 0.5192(2) 0.32531(15) 0.0273(6) Uani 1 1 d . . .
H27 H 0.8523 0.4351 0.3140 0.033 Uiso 1 1 calc R . .
C28 C 0.7562(2) 0.6108(2) 0.26824(15) 0.0265(6) Uani 1 1 d . . .
H28 H 0.7368 0.5897 0.2176 0.032 Uiso 1 1 calc R . .
C29 C 0.7157(3) 0.7334(2) 0.28525(15) 0.0270(6) Uani 1 1 d . . .
H29 H 0.6675 0.7965 0.2464 0.032 Uiso 1 1 calc R . .
C30 C 0.7452(2) 0.7644(2) 0.35874(14) 0.0232(5) Uani 1 1 d . . .
H30 H 0.7177 0.8487 0.3697 0.028 Uiso 1 1 calc R . .
C31 C 1.1897(3) 0.7221(2) 0.80383(16) 0.0340(6) Uani 1 1 d . . .
H31A H 1.1343 0.6758 0.8151 0.051 Uiso 1 1 calc R . .
H31B H 1.2050 0.7436 0.8577 0.051 Uiso 1 1 calc R . .
H31C H 1.2766 0.6713 0.7720 0.051 Uiso 1 1 calc R . .
C32 C 1.2272(3) 0.9188(3) 0.73486(17) 0.0414(8) Uani 1 1 d . . .
H32A H 1.1956 0.9975 0.7024 0.062 Uiso 1 1 calc R . .
H32B H 1.3126 0.8601 0.7058 0.062 Uiso 1 1 calc R . .
H32C H 1.2410 0.9319 0.7917 0.062 Uiso 1 1 calc R . .
C33 C 1.1456(3) 0.6187(3) 0.02789(17) 0.0363(7) Uani 1 1 d . . .
H33A H 1.1417 0.5701 -0.0166 0.054 Uiso 1 1 calc R . .
H33B H 1.2342 0.5778 0.0486 0.054 Uiso 1 1 calc R . .
H33C H 1.1318 0.7012 0.0047 0.054 Uiso 1 1 calc R . .
C34 C 1.0533(3) 0.7206(4) 0.17898(19) 0.0605(10) Uani 1 1 d . . .
H34A H 0.9904 0.7380 0.2314 0.091 Uiso 1 1 calc R . .
H34B H 1.0439 0.7984 0.1491 0.091 Uiso 1 1 calc R . .
H34C H 1.1461 0.6747 0.1928 0.091 Uiso 1 1 calc R . .
N1 N 0.4725(2) 0.6861(2) 1.10347(13) 0.0292(5) Uani 1 1 d . . .
N2 N 0.72659(19) 0.66976(18) 0.76977(11) 0.0219(5) Uani 1 1 d . . .
H2A H 0.6960 0.6381 0.7351 0.026 Uiso 1 1 calc R . .
N3 N 0.92390(18) 0.75900(17) 0.59780(11) 0.0176(4) Uani 1 1 d . . .
H3A H 0.9687 0.7890 0.6225 0.021 Uiso 1 1 calc R . .
N4 N 1.09143(19) 0.83935(17) 0.47970(11) 0.0202(4) Uani 1 1 d . . .
H4 H 1.0944 0.8279 0.5348 0.024 Uiso 1 1 calc R . .
N5 N 1.4496(2) 1.03475(19) 0.32054(14) 0.0300(5) Uani 1 1 d . . .
O1 O 0.39327(19) 0.63806(18) 1.11954(11) 0.0396(5) Uani 1 1 d . . .
O2 O 0.4954(2) 0.7401(2) 1.15608(12) 0.0540(6) Uani 1 1 d . . .
O3 O 0.88337(16) 0.74613(15) 0.77227(10) 0.0257(4) Uani 1 1 d . . .
O4 O 0.98706(17) 0.81880(16) 0.37335(10) 0.0270(4) Uani 1 1 d . . .
O5 O 1.50977(18) 1.06427(17) 0.36715(12) 0.0375(5) Uani 1 1 d . . .
O6 O 1.46380(19) 1.04711(18) 0.24266(12) 0.0413(5) Uani 1 1 d . . .
O7 O 1.11302(17) 0.81636(16) 0.65548(9) 0.0268(4) Uani 1 1 d . . .
O8 O 0.88696(18) 0.71566(19) 0.08114(12) 0.0443(5) Uani 1 1 d . . .
S1 S 1.10448(6) 0.85896(6) 0.74350(4) 0.02419(18) Uani 1 1 d . . .
S2 S 1.01643(7) 0.63180(7) 0.11351(4) 0.0354(2) Uani 1 1 d . . .
S3A S 0.24987(10) 0.92870(8) 1.00973(6) 0.0264(2) Uani 0.70 1 d P A 1
O9A O 0.1865(2) 0.8900(3) 0.95140(15) 0.0696(8) Uani 0.70 1 d P A 1
C35A C 0.3489(3) 0.9969(3) 0.94926(18) 0.0392(7) Uani 0.70 1 d P A 1
H35A H 0.4231 0.9347 0.9140 0.059 Uiso 0.70 1 calc PR A 1
H35B H 0.3860 1.0300 0.9874 0.059 Uiso 0.70 1 calc PR A 1
H35C H 0.2926 1.0639 0.9128 0.059 Uiso 0.70 1 calc PR A 1
C36A C 0.1287(3) 1.0576(3) 1.06473(17) 0.0420(7) Uani 0.70 1 d P A 1
S3B S 0.1803(2) 0.9888(2) 0.96391(15) 0.0326(5) Uani 0.30 1 d P B 2
O9B O 0.1865(2) 0.8900(3) 0.95140(15) 0.0696(8) Uani 0.30 1 d P B 2
C35B C 0.3489(3) 0.9969(3) 0.94926(18) 0.0392(7) Uani 0.30 1 d P B 2
C36B C 0.1287(3) 1.0576(3) 1.06473(17) 0.0420(7) Uani 0.30 1 d P B 2
H36A H 0.0384 1.0639 1.0865 0.063 Uiso 0.30 1 calc PR B 2
H36B H 0.1267 1.1402 1.0589 0.063 Uiso 0.30 1 calc PR B 2
H36C H 0.1928 1.0066 1.1043 0.063 Uiso 0.30 1 calc PR B 2

loop_
_atom_site_aniso_label
_atom_site_aniso_U_11
_atom_site_aniso_U_22
_atom_site_aniso_U_33
_atom_site_aniso_U_23
_atom_site_aniso_U_13
_atom_site_aniso_U_12
C1 0.0252(14) 0.0260(13) 0.0139(12) -0.0005(10) 0.0034(10) -0.0093(11)
C2 0.0215(13) 0.0278(14) 0.0222(13) 0.0008(10) 0.0011(10) -0.0134(11)
C3 0.0260(14) 0.0321(14) 0.0186(13) -0.0029(10) -0.0018(10) -0.0158(11)
C4 0.0232(13) 0.0195(12) 0.0157(12) -0.0021(9) 0.0018(10) -0.0088(10)
C5 0.0237(13) 0.0252(13) 0.0210(13) -0.0022(10) 0.0012(10) -0.0141(11)
C6 0.0269(14) 0.0267(14) 0.0194(13) -0.0036(10) -0.0018(11) -0.0124(11)
C7 0.0208(13) 0.0200(13) 0.0182(12) -0.0007(9) 0.0008(10) -0.0090(10)
C8 0.0168(12) 0.0192(12) 0.0164(12) -0.0016(9) 0.0019(9) -0.0084(10)
C9 0.0180(12) 0.0170(12) 0.0191(12) -0.0015(9) 0.0001(10) -0.0076(10)
C10 0.0178(12) 0.0180(12) 0.0160(12) -0.0004(9) -0.0004(10) -0.0069(10)
C11 0.0188(12) 0.0184(12) 0.0145(12) -0.0017(9) -0.0002(10) -0.0073(10)
C12 0.0197(13) 0.0173(12) 0.0177(13) -0.0028(9) 0.0000(10) -0.0075(10)
C13 0.0191(13) 0.0183(12) 0.0193(12) -0.0029(9) 0.0035(10) -0.0084(10)
C14 0.0264(14) 0.0247(13) 0.0178(13) 0.0000(10) -0.0004(10) -0.0131(11)
C15 0.0275(14) 0.0239(13) 0.0189(13) 0.0013(10) 0.0035(11) -0.0102(11)
C16 0.0168(13) 0.0183(13) 0.0293(14) 0.0021(10) 0.0036(10) -0.0073(10)
C17 0.0217(13) 0.0240(13) 0.0279(14) -0.0015(10) -0.0021(11) -0.0108(11)
C18 0.0240(13) 0.0267(14) 0.0188(13) -0.0005(10) 0.0005(10) -0.0139(11)
C19 0.0234(13) 0.0233(13) 0.0128(12) -0.0050(9) 0.0031(10) -0.0127(11)
C20 0.0282(14) 0.0226(13) 0.0234(13) -0.0026(10) -0.0007(11) -0.0120(11)
C21 0.0427(17) 0.0268(15) 0.0276(15) -0.0026(11) 0.0038(12) -0.0213(13)
C22 0.0415(17) 0.0424(17) 0.0361(16) -0.0103(13) 0.0090(13) -0.0326(14)
C23 0.0254(15) 0.0448(18) 0.0423(17) -0.0054(13) -0.0022(13) -0.0208(13)
C24 0.0264(14) 0.0270(14) 0.0270(14) -0.0020(11) -0.0036(11) -0.0129(11)
C25 0.0165(12) 0.0221(13) 0.0162(12) -0.0024(9) 0.0019(9) -0.0105(10)
C26 0.0218(13) 0.0222(13) 0.0229(13) -0.0003(10) -0.0041(10) -0.0087(11)
C27 0.0280(15) 0.0244(14) 0.0293(14) -0.0078(11) -0.0032(11) -0.0095(11)
C28 0.0288(14) 0.0363(15) 0.0194(13) -0.0044(11) -0.0035(11) -0.0176(12)
C29 0.0308(15) 0.0339(15) 0.0187(13) 0.0043(11) -0.0046(11) -0.0166(12)
C30 0.0261(14) 0.0220(13) 0.0226(13) -0.0009(10) -0.0021(11) -0.0115(11)
C31 0.0500(18) 0.0412(16) 0.0192(14) 0.0024(11) -0.0086(12) -0.0265(14)
C32 0.062(2) 0.063(2) 0.0258(15) 0.0050(13) -0.0109(14) -0.0510(17)
C33 0.0336(16) 0.0417(16) 0.0292(15) 0.0010(12) 0.0038(12) -0.0150(13)
C34 0.045(2) 0.109(3) 0.0307(18) -0.0186(18) -0.0013(15) -0.034(2)
N1 0.0280(12) 0.0395(13) 0.0190(12) -0.0031(9) 0.0026(9) -0.0146(11)
N2 0.0271(11) 0.0313(12) 0.0141(10) -0.0052(8) 0.0020(8) -0.0191(9)
N3 0.0182(10) 0.0225(10) 0.0150(10) -0.0022(8) -0.0001(8) -0.0117(8)
N4 0.0246(11) 0.0271(11) 0.0129(10) -0.0004(8) 0.0010(8) -0.0159(9)
N5 0.0227(12) 0.0232(12) 0.0390(15) 0.0021(10) 0.0069(10) -0.0091(10)
O1 0.0462(12) 0.0530(13) 0.0262(10) -0.0001(8) 0.0084(9) -0.0316(10)
O2 0.0554(14) 0.0958(18) 0.0262(11) -0.0256(11) 0.0133(10) -0.0478(13)
O3 0.0305(10) 0.0371(10) 0.0178(9) -0.0041(7) 0.0006(7) -0.0226(8)
O4 0.0337(10) 0.0421(11) 0.0147(9) 0.0013(7) -0.0029(7) -0.0253(9)
O5 0.0313(11) 0.0367(11) 0.0524(13) -0.0019(9) 0.0007(9) -0.0235(9)
O6 0.0396(12) 0.0473(12) 0.0361(12) 0.0096(9) 0.0088(9) -0.0240(10)
O7 0.0333(10) 0.0446(11) 0.0121(8) -0.0029(7) -0.0004(7) -0.0257(9)
O8 0.0278(11) 0.0666(14) 0.0381(12) 0.0028(10) -0.0056(9) -0.0201(10)
S1 0.0292(4) 0.0337(4) 0.0153(3) -0.0028(2) 0.0009(3) -0.0194(3)
S2 0.0300(4) 0.0438(4) 0.0300(4) 0.0076(3) 0.0011(3) -0.0169(3)
S3A 0.0295(5) 0.0271(5) 0.0230(5) -0.0050(4) -0.0005(4) -0.0123(4)
O9A 0.0639(16) 0.103(2) 0.0705(17) -0.0575(15) 0.0251(12) -0.0613(15)
C35A 0.0314(16) 0.0405(17) 0.0464(18) -0.0108(13) 0.0085(13) -0.0183(13)
C36A 0.0391(17) 0.0528(19) 0.0318(16) -0.0193(13) 0.0053(13) -0.0170(15)
S3B 0.0303(13) 0.0456(15) 0.0266(12) -0.0053(11) -0.0006(11) -0.0205(11)
O9B 0.0639(16) 0.103(2) 0.0705(17) -0.0575(15) 0.0251(12) -0.0613(15)
C35B 0.0314(16) 0.0405(17) 0.0464(18) -0.0108(13) 0.0085(13) -0.0183(13)
C36B 0.0391(17) 0.0528(19) 0.0318(16) -0.0193(13) 0.0053(13) -0.0170(15)

loop_
_atom_type_symbol
_atom_type_description
_atom_type_scat_dispersion_real
_atom_type_scat_dispersion_imag
_atom_type_scat_source
C C 0.0033 0.0016 'International Tables Vol C Tables 4.2.6.8 and 6.1.1.4'
H H 0.0000 0.0000 'International Tables Vol C Tables 4.2.6.8 and 6.1.1.4'
N N 0.0061 0.0033 'International Tables Vol C Tables 4.2.6.8 and 6.1.1.4'
O O 0.0106 0.0060 'International Tables Vol C Tables 4.2.6.8 and 6.1.1.4'
S S 0.1246 0.1234 'International Tables Vol C Tables 4.2.6.8 and 6.1.1.4'

loop_
_geom_angle_atom_site_label_1
_geom_angle_atom_site_label_2
_geom_angle_atom_site_label_3
_geom_angle
_geom_angle_site_symmetry_1
_geom_angle_site_symmetry_3
_geom_angle_publ_flag
C6 C1 C2 122.1(2) . . ?
C6 C1 N1 119.1(2) . . ?
C2 C1 N1 118.8(2) . . ?
C3 C2 C1 118.2(2) . . ?
C2 C3 C4 120.9(2) . . ?
C3 C4 C5 120.0(2) . . ?
C3 C4 N2 116.2(2) . . ?
C5 C4 N2 123.8(2) . . ?
C6 C5 C4 119.2(2) . . ?
C1 C6 C5 119.6(2) . . ?
O3 C7 N2 123.9(2) . . ?
O3 C7 C8 121.6(2) . . ?
N2 C7 C8 114.40(19) . . ?
N3 C8 C9 108.30(19) . . ?
N3 C8 C7 117.34(19) . . ?
C9 C8 C7 134.2(2) . . ?
C8 C9 C10 106.68(19) . . ?
C8 C9 C19 127.29(19) . . ?
C10 C9 C19 126.03(19) . . ?
C11 C10 C9 107.22(19) . . ?
C11 C10 C25 129.5(2) . . ?
C9 C10 C25 123.2(2) . . ?
N3 C11 C10 107.90(19) . . ?
N3 C11 C12 123.71(19) . . ?
C10 C11 C12 128.4(2) . . ?
O4 C12 N4 123.3(2) . . ?
O4 C12 C11 121.1(2) . . ?
N4 C12 C11 115.62(19) . . ?
C14 C13 C18 119.6(2) . . ?
C14 C13 N4 124.5(2) . . ?
C18 C13 N4 115.89(19) . . ?
C15 C14 C13 119.5(2) . . ?
C16 C15 C14 119.5(2) . . ?
C15 C16 C17 122.1(2) . . ?
C15 C16 N5 119.5(2) . . ?
C17 C16 N5 118.5(2) . . ?
C18 C17 C16 118.4(2) . . ?
C17 C18 C13 120.8(2) . . ?
C24 C19 C20 119.1(2) . . ?
C24 C19 C9 120.8(2) . . ?
C20 C19 C9 120.1(2) . . ?
C21 C20 C19 120.0(2) . . ?
C22 C21 C20 120.4(2) . . ?
C23 C22 C21 119.9(2) . . ?
C22 C23 C24 120.2(2) . . ?
C23 C24 C19 120.4(2) . . ?
C26 C25 C30 118.7(2) . . ?
C26 C25 C10 119.2(2) . . ?
C30 C25 C10 122.0(2) . . ?
C27 C26 C25 120.8(2) . . ?
C28 C27 C26 120.1(2) . . ?
C27 C28 C29 119.7(2) . . ?
C28 C29 C30 120.3(2) . . ?
C29 C30 C25 120.4(2) . . ?
O2 N1 O1 123.2(2) . . ?
O2 N1 C1 118.3(2) . . ?
O1 N1 C1 118.5(2) . . ?
C7 N2 C4 129.59(19) . . ?
C8 N3 C11 109.89(18) . . ?
C12 N4 C13 128.27(19) . . ?
O6 N5 O5 123.4(2) . . ?
O6 N5 C16 118.3(2) . . ?
O5 N5 C16 118.3(2) . . ?
O7 S1 C31 105.18(11) . . ?
O7 S1 C32 105.06(11) . . ?
C31 S1 C32 98.20(13) . . ?
O8 S2 C34 106.35(15) . . ?
O8 S2 C33 105.71(12) . . ?
C34 S2 C33 97.17(14) . . ?
O9A S3A C36A 110.18(15) . . ?
O9A S3A C35A 108.17(15) . . ?
C36A S3A C35A 99.59(14) . . ?

loop_
_geom_bond_atom_site_label_1
_geom_bond_atom_site_label_2
_geom_bond_distance
_geom_bond_site_symmetry_2
_geom_bond_publ_flag
C1 C6 1.376(3) . ?
C1 C2 1.385(3) . ?
C1 N1 1.466(3) . ?
C2 C3 1.380(3) . ?
C3 C4 1.393(3) . ?
C4 C5 1.396(3) . ?
C4 N2 1.403(3) . ?
C5 C6 1.389(3) . ?
C7 O3 1.228(3) . ?
C7 N2 1.371(3) . ?
C7 C8 1.477(3) . ?
C8 N3 1.359(3) . ?
C8 C9 1.399(3) . ?
C9 C10 1.420(3) . ?
C9 C19 1.490(3) . ?
C10 C11 1.394(3) . ?
C10 C25 1.487(3) . ?
C11 N3 1.370(3) . ?
C11 C12 1.484(3) . ?
C12 O4 1.223(3) . ?
C12 N4 1.366(3) . ?
C13 C14 1.398(3) . ?
C13 C18 1.402(3) . ?
C13 N4 1.405(3) . ?
C14 C15 1.386(3) . ?
C15 C16 1.379(3) . ?
C16 C17 1.386(3) . ?
C16 N5 1.465(3) . ?
C17 C18 1.377(3) . ?
C19 C24 1.391(3) . ?
C19 C20 1.398(3) . ?
C20 C21 1.386(3) . ?
C21 C22 1.385(4) . ?
C22 C23 1.381(4) . ?
C23 C24 1.386(3) . ?
C25 C26 1.393(3) . ?
C25 C30 1.394(3) . ?
C26 C27 1.388(3) . ?
C27 C28 1.382(3) . ?
C28 C29 1.387(4) . ?
C29 C30 1.388(3) . ?
C31 S1 1.775(3) . ?
C32 S1 1.777(2) . ?
C33 S2 1.787(3) . ?
C34 S2 1.767(3) . ?
N1 O2 1.226(3) . ?
N1 O1 1.230(3) . ?
N5 O6 1.232(3) . ?
N5 O5 1.237(3) . ?
O7 S1 1.5174(16) . ?
O8 S2 1.4856(19) . ?
S3A O9A 1.462(2) . ?
S3A C36A 1.755(3) . ?
S3A C35A 1.765(3) . ?

loop_
_geom_hbond_atom_site_label_D
_geom_hbond_atom_site_label_H
_geom_hbond_atom_site_label_A
_geom_hbond_distance_DH
_geom_hbond_distance_HA
_geom_hbond_distance_DA
_geom_hbond_angle_DHA
_geom_hbond_site_symmetry_A
N3 H3A O7 0.88 1.92 2.768(2) 162.0 .
N4 H4 O7 0.88 1.95 2.828(2) 172.7 .
